data_4500253
loop_
_publ_author_name
'Singh, Devendra'
'Baruah, Jubaraj B.'

_publ_section_title
;
 Structural Study on Solvates of Dopamine-Based Cyclic Imide Derivatives
;
_journal_issue 3
_journal_name_full 'Crystal Growth &amp; Design'
_journal_page_first 768
_journal_paper_doi 10.1021/cg101316u
_journal_volume 11
_journal_year 2011
_chemical_formula_sum 'C34 H27 N3 O4'
_chemical_formula_weight 541.59
_chemical_name_systematic
; 
 ? 
;
_space_group_IT_number 2
_symmetry_cell_setting triclinic
_symmetry_space_group_name_Hall '-P 1'
_symmetry_space_group_name_H-M 'P -1'
_atom_sites_solution_hydrogens geom
_atom_sites_solution_primary direct
_atom_sites_solution_secondary difmap
_audit_creation_method SHELXL-97
_cell_angle_alpha 77.925(9)
_cell_angle_beta 86.183(8)
_cell_angle_gamma 87.733(9)
_cell_formula_units_Z 2
_cell_length_a 8.6650(17)
_cell_length_b 12.644(2)
_cell_length_c 12.964(2)
_cell_measurement_reflns_used 3099
_cell_measurement_temperature 296(2)
_cell_measurement_theta_max 9.83
_cell_measurement_theta_min 9.74
_cell_volume 1385.4(4)
_computing_cell_refinement 'Bruker SMART'
_computing_data_collection 'Bruker SMART'
_computing_data_reduction 'Bruker SAINT'
_computing_molecular_graphics 'Bruker SHELXTL'
_computing_publication_material 'Bruker SHELXTL'
_computing_structure_refinement 'SHELXL-97 (Sheldrick, 1997)'
_computing_structure_solution 'SHELXS-97 (Sheldrick, 1990)'
_diffrn_ambient_temperature 296(2)
_diffrn_measured_fraction_theta_full 0.980
_diffrn_measured_fraction_theta_max 0.980
_diffrn_measurement_device_type 'CCD area detector'
_diffrn_measurement_method 'phi and omega scans'
_diffrn_radiation_monochromator graphite
_diffrn_radiation_source 'fine-focus sealed tube'
_diffrn_radiation_type MoK\a
_diffrn_radiation_wavelength 0.71073
_diffrn_reflns_av_R_equivalents 0.1015
_diffrn_reflns_av_sigmaI/netI 0.0834
_diffrn_reflns_limit_h_max 9
_diffrn_reflns_limit_h_min -10
_diffrn_reflns_limit_k_max 6
_diffrn_reflns_limit_k_min -15
_diffrn_reflns_limit_l_max 13
_diffrn_reflns_limit_l_min -15
_diffrn_reflns_number 8789
_diffrn_reflns_theta_full 25.00
_diffrn_reflns_theta_max 25.00
_diffrn_reflns_theta_min 1.61
_exptl_absorpt_coefficient_mu 0.086
_exptl_absorpt_correction_type none
_exptl_crystal_colour Red
_exptl_crystal_density_diffrn 1.298
_exptl_crystal_density_method 'not measured'
_exptl_crystal_description Blocks
_exptl_crystal_F_000 568
_exptl_crystal_size_max 0.34
_exptl_crystal_size_mid 0.26
_exptl_crystal_size_min 0.20
_refine_diff_density_max 0.253
_refine_diff_density_min -0.334
_refine_diff_density_rms 0.055
_refine_ls_extinction_method none
_refine_ls_goodness_of_fit_ref 1.050
_refine_ls_hydrogen_treatment constr
_refine_ls_matrix_type full
_refine_ls_number_parameters 372
_refine_ls_number_reflns 4778
_refine_ls_number_restraints 0
_refine_ls_restrained_S_all 1.050
_refine_ls_R_factor_all 0.0907
_refine_ls_R_factor_gt 0.0673
_refine_ls_shift/su_max 0.000
_refine_ls_shift/su_mean 0.000
_refine_ls_structure_factor_coef Fsqd
_refine_ls_weighting_details 'calc w=1/[\s^2^(Fo^2^)+(0.1277P)^2^+0.0000P] where P=(Fo^2^+2Fc^2^)/3'
_refine_ls_weighting_scheme calc
_refine_ls_wR_factor_gt 0.1995
_refine_ls_wR_factor_ref 0.2204
_reflns_number_gt 3147
_reflns_number_total 4778
_reflns_threshold_expression >2sigma(I)
_cod_data_source_file cg101316u_si_008.cif
_cod_data_source_block thdpq
_cod_depositor_comments
;
The following automatic conversions were performed:

'_symmetry_cell_setting' value 'Triclinic' changed to 'triclinic'
according to /home/saulius/struct/CIF-dictionaries/cif_core.dic
dictionary named 'cif_core.dic' version 2.4.1 from 2010-06-29.

Automatic conversion script
Id: cif_fix_values 1715 2011-07-08 13:25:40Z adriana 
;
_cod_original_cell_volume 1385.4(5)
_cod_original_sg_symbol_H-M P-1
_cod_database_code 4500253

loop_
_symmetry_equiv_pos_as_xyz
'x, y, z'
'-x, -y, -z'

loop_
_atom_site_label
_atom_site_type_symbol
_atom_site_fract_x
_atom_site_fract_y
_atom_site_fract_z
_atom_site_U_iso_or_equiv
_atom_site_adp_type
_atom_site_occupancy
_atom_site_symmetry_multiplicity
_atom_site_calc_flag
_atom_site_refinement_flags
C2 C 1.3710(3) 0.44295(18) 0.32242(19) 0.0495(6) Uani 1 1 d .
C1 C 1.2363(3) 0.51221(19) 0.3445(2) 0.0538(6) Uani 1 1 d .
C12 C 0.6558(3) 0.6335(2) 0.1543(2) 0.0583(7) Uani 1 1 d .
H12 H 0.6932 0.6011 0.0991 0.070 Uiso 1 1 calc R
C13 C 0.5279(3) 0.7047(2) 0.1399(2) 0.0623(7) Uani 1 1 d .
C14 C 0.4711(3) 0.7526(2) 0.2212(2) 0.0619(7) Uani 1 1 d .
N2 N 0.2919(3) 0.9425(2) 0.3629(2) 0.0807(8) Uani 1 1 d .
C8 C 1.2342(3) 0.4943(2) 0.1710(2) 0.0573(6) Uani 1 1 d .
C10 C 0.8726(3) 0.5386(2) 0.2611(2) 0.0651(7) Uani 1 1 d .
H10A H 0.8721 0.4962 0.3327 0.078 Uiso 1 1 calc R
H10B H 0.8733 0.4890 0.2132 0.078 Uiso 1 1 calc R
C7 C 1.3695(3) 0.43135(18) 0.2191(2) 0.0524(6) Uani 1 1 d .
C9 C 1.0158(3) 0.60484(19) 0.2382(2) 0.0605(7) Uani 1 1 d .
H9A H 1.0158 0.6467 0.1664 0.073 Uiso 1 1 calc R
H9B H 1.0132 0.6553 0.2853 0.073 Uiso 1 1 calc R
C34 C 0.1300(3) 0.8735(2) 0.92148(19) 0.0592(7) Uani 1 1 d .
C11 C 0.7282(3) 0.60986(19) 0.2488(2) 0.0558(6) Uani 1 1 d .
C25 C 0.2014(3) 0.8957(2) 0.4481(2) 0.0668(8) Uani 1 1 d .
C29 C 0.0095(3) 0.9469(2) 0.88322(18) 0.0589(7) Uani 1 1 d .
C16 C 0.6698(3) 0.6586(2) 0.3301(2) 0.0649(7) Uani 1 1 d .
H16 H 0.7174 0.6447 0.3940 0.078 Uiso 1 1 calc R
C15 C 0.5408(3) 0.7282(2) 0.3170(2) 0.0658(7) Uani 1 1 d .
H15 H 0.5009 0.7586 0.3730 0.079 Uiso 1 1 calc R
N3 N 0.2727(3) 0.9060(2) 0.9326(2) 0.0797(7) Uani 1 1 d .
C20 C 0.1776(4) 0.9379(3) 0.5402(2) 0.0807(10) Uani 1 1 d .
C5 C 1.5963(3) 0.3204(2) 0.2422(3) 0.0739(8) Uani 1 1 d .
H5 H 1.6723 0.2769 0.2164 0.089 Uiso 1 1 calc R
C28 C 0.0417(4) 1.0568(2) 0.8511(2) 0.0675(8) Uani 1 1 d .
H28 H -0.0353 1.1067 0.8251 0.081 Uiso 1 1 calc R
C4 C 1.5986(3) 0.3335(2) 0.3443(3) 0.0722(8) Uani 1 1 d .
H4 H 1.6770 0.2997 0.3859 0.087 Uiso 1 1 calc R
C3 C 1.4871(3) 0.3958(2) 0.3872(2) 0.0633(7) Uani 1 1 d .
H3 H 1.4897 0.4055 0.4562 0.076 Uiso 1 1 calc R
C27 C 0.1857(4) 1.0889(2) 0.8586(2) 0.0753(8) Uani 1 1 d .
H27 H 0.2105 1.1614 0.8363 0.090 Uiso 1 1 calc R
C6 C 1.4831(3) 0.3704(2) 0.1760(2) 0.0692(8) Uani 1 1 d .
H6 H 1.4836 0.3634 0.1060 0.083 Uiso 1 1 calc R
C24 C 0.1264(4) 0.7991(3) 0.4438(3) 0.0840(10) Uani 1 1 d .
H24 H 0.1405 0.7692 0.3841 0.101 Uiso 1 1 calc R
C33 C 0.0983(5) 0.7615(2) 0.9511(2) 0.0827(10) Uani 1 1 d .
H33 H 0.1759 0.7120 0.9768 0.099 Uiso 1 1 calc R
C26 C 0.2980(4) 1.0121(3) 0.9005(3) 0.0873(9) Uani 1 1 d .
H26 H 0.3965 1.0361 0.9063 0.105 Uiso 1 1 calc R
C30 C -0.1389(4) 0.9053(3) 0.8781(2) 0.0794(9) Uani 1 1 d .
H30 H -0.2209 0.9521 0.8549 0.095 Uiso 1 1 calc R
C21 C 0.0810(6) 0.8825(5) 0.6239(3) 0.1123(16) Uani 1 1 d .
H21 H 0.0645 0.9091 0.6855 0.135 Uiso 1 1 calc R
C23 C 0.0332(5) 0.7503(3) 0.5283(4) 0.1055(12) Uani 1 1 d .
H23 H -0.0166 0.6874 0.5250 0.127 Uiso 1 1 calc R
C19 C 0.2525(6) 1.0357(4) 0.5418(4) 0.1168(17) Uani 1 1 d .
H19 H 0.2396 1.0674 0.6005 0.140 Uiso 1 1 calc R
C31 C -0.1610(5) 0.7976(4) 0.9069(3) 0.1005(12) Uani 1 1 d .
H31 H -0.2585 0.7711 0.9027 0.121 Uiso 1 1 calc R
C17 C 0.3594(4) 1.0315(3) 0.3685(3) 0.1002(11) Uani 1 1 d .
H17 H 0.4225 1.0635 0.3104 0.120 Uiso 1 1 calc R
C32 C -0.0440(6) 0.7273(3) 0.9418(3) 0.1008(12) Uani 1 1 d .
H32 H -0.0629 0.6537 0.9597 0.121 Uiso 1 1 calc R
C18 C 0.3445(6) 1.0825(3) 0.4546(5) 0.1170(16) Uani 1 1 d .
H18 H 0.3953 1.1463 0.4530 0.140 Uiso 1 1 calc R
C22 C 0.0120(5) 0.7913(5) 0.6157(4) 0.1221(17) Uani 1 1 d .
H22 H -0.0518 0.7559 0.6719 0.147 Uiso 1 1 calc R
O4 O 0.3475(2) 0.8240(2) 0.20164(16) 0.0875(7) Uani 1 1 d .
H4A H 0.3345 0.8575 0.2494 0.131 Uiso 1 1 calc R
O1 O 1.1953(2) 0.54124(17) 0.42530(16) 0.0817(6) Uani 1 1 d .
O2 O 1.1913(3) 0.50569(17) 0.08199(16) 0.0824(6) Uani 1 1 d .
O3 O 0.4660(3) 0.7269(2) 0.04283(18) 0.1022(9) Uani 1 1 d .
H3A H 0.4074 0.7799 0.0385 0.153 Uiso 1 1 calc R
N1 N 1.1595(2) 0.53909(15) 0.25070(17) 0.0559(5) Uani 1 1 d .

loop_
_atom_site_aniso_label
_atom_site_aniso_U_11
_atom_site_aniso_U_22
_atom_site_aniso_U_33
_atom_site_aniso_U_23
_atom_site_aniso_U_13
_atom_site_aniso_U_12
C2 0.0406(13) 0.0553(13) 0.0532(14) -0.0138(10) -0.0033(10) 0.0066(10)
C1 0.0453(13) 0.0639(14) 0.0524(15) -0.0146(11) -0.0040(11) 0.0134(11)
C12 0.0413(14) 0.0688(15) 0.0708(17) -0.0299(13) -0.0040(12) 0.0091(11)
C13 0.0461(14) 0.0865(18) 0.0625(16) -0.0336(13) -0.0160(12) 0.0174(12)
C14 0.0424(14) 0.0890(18) 0.0581(16) -0.0264(13) -0.0096(11) 0.0249(12)
N2 0.0803(18) 0.0889(18) 0.0765(18) -0.0272(14) -0.0204(15) 0.0339(15)
C8 0.0506(15) 0.0650(15) 0.0609(16) -0.0220(12) -0.0134(12) 0.0068(11)
C10 0.0459(15) 0.0586(14) 0.085(2) -0.0047(13) -0.0028(13) 0.0137(11)
C7 0.0445(13) 0.0562(13) 0.0606(15) -0.0216(11) -0.0080(11) 0.0068(10)
C9 0.0427(14) 0.0592(14) 0.0777(18) -0.0116(12) -0.0090(12) 0.0165(11)
C34 0.0722(19) 0.0613(15) 0.0437(13) -0.0127(11) -0.0044(12) 0.0130(13)
C11 0.0397(13) 0.0571(13) 0.0661(17) -0.0046(11) -0.0001(11) 0.0054(10)
C25 0.0671(18) 0.0853(19) 0.0528(16) -0.0277(14) -0.0230(14) 0.0427(15)
C29 0.0801(19) 0.0642(15) 0.0328(12) -0.0124(10) -0.0066(11) 0.0123(13)
C16 0.0526(16) 0.0844(18) 0.0525(16) -0.0040(13) -0.0071(12) 0.0172(13)
C15 0.0546(16) 0.0942(19) 0.0490(15) -0.0199(13) -0.0066(12) 0.0266(14)
N3 0.0778(18) 0.0834(18) 0.0781(18) -0.0188(13) -0.0098(13) 0.0169(14)
C20 0.083(2) 0.106(2) 0.064(2) -0.0443(17) -0.0345(17) 0.0591(18)
C5 0.0541(17) 0.0776(18) 0.091(2) -0.0273(15) -0.0008(15) 0.0265(13)
C28 0.085(2) 0.0651(16) 0.0504(15) -0.0100(12) -0.0092(14) 0.0171(14)
C4 0.0503(16) 0.0810(18) 0.081(2) -0.0113(15) -0.0109(14) 0.0266(13)
C3 0.0546(16) 0.0751(16) 0.0579(16) -0.0098(13) -0.0101(12) 0.0174(12)
C27 0.089(2) 0.0637(17) 0.074(2) -0.0150(14) -0.0085(16) 0.0043(15)
C6 0.0623(17) 0.0818(18) 0.0704(18) -0.0354(14) -0.0009(14) 0.0150(14)
C24 0.089(2) 0.098(2) 0.076(2) -0.0416(18) -0.0404(19) 0.0468(19)
C33 0.125(3) 0.0590(17) 0.0573(18) -0.0059(13) 0.0064(17) 0.0250(18)
C26 0.074(2) 0.105(3) 0.090(2) -0.0346(19) -0.0071(17) -0.0035(18)
C30 0.078(2) 0.100(2) 0.0597(18) -0.0143(16) -0.0125(15) -0.0005(17)
C21 0.104(3) 0.176(4) 0.061(2) -0.044(3) -0.023(2) 0.084(3)
C23 0.080(3) 0.121(3) 0.103(3) 0.004(3) -0.014(2) 0.026(2)
C19 0.116(3) 0.136(4) 0.128(4) -0.086(3) -0.073(3) 0.075(3)
C31 0.110(3) 0.119(3) 0.076(2) -0.026(2) -0.003(2) -0.033(3)
C17 0.081(2) 0.106(3) 0.112(3) -0.018(2) -0.029(2) 0.028(2)
C32 0.131(4) 0.089(2) 0.082(3) -0.0181(19) 0.015(2) -0.021(3)
C18 0.102(3) 0.099(3) 0.167(5) -0.054(3) -0.065(3) 0.028(2)
C22 0.090(3) 0.173(5) 0.087(3) 0.000(3) -0.003(2) 0.056(3)
O4 0.0683(13) 0.1330(18) 0.0686(13) -0.0425(12) -0.0257(10) 0.0587(12)
O1 0.0794(14) 0.1058(15) 0.0632(13) -0.0325(11) -0.0012(10) 0.0352(11)
O2 0.0847(15) 0.1013(15) 0.0695(14) -0.0323(11) -0.0326(11) 0.0239(11)
O3 0.0823(16) 0.164(2) 0.0807(15) -0.0732(15) -0.0405(12) 0.0635(14)
N1 0.0405(11) 0.0639(12) 0.0651(14) -0.0190(10) -0.0095(10) 0.0155(9)

loop_
_atom_type_symbol
_atom_type_description
_atom_type_scat_dispersion_real
_atom_type_scat_dispersion_imag
_atom_type_scat_source
C C 0.0033 0.0016 'International Tables Vol C Tables 4.2.6.8 and 6.1.1.4'
H H 0.0000 0.0000 'International Tables Vol C Tables 4.2.6.8 and 6.1.1.4'
N N 0.0061 0.0033 'International Tables Vol C Tables 4.2.6.8 and 6.1.1.4'
O O 0.0106 0.0060 'International Tables Vol C Tables 4.2.6.8 and 6.1.1.4'

loop_
_geom_angle_atom_site_label_1
_geom_angle_atom_site_label_2
_geom_angle_atom_site_label_3
_geom_angle
C7 C2 C3 121.7(2)
C7 C2 C1 108.3(2)
C3 C2 C1 130.0(2)
O1 C1 N1 124.8(2)
O1 C1 C2 129.3(2)
N1 C1 C2 105.9(2)
C11 C12 C13 121.5(2)
O3 C13 C14 122.2(2)
O3 C13 C12 118.1(2)
C14 C13 C12 119.7(2)
O4 C14 C13 117.1(2)
O4 C14 C15 123.5(2)
C13 C14 C15 119.3(2)
C17 N2 C25 117.1(3)
O2 C8 N1 124.8(2)
O2 C8 C7 129.4(2)
N1 C8 C7 105.8(2)
C9 C10 C11 111.2(2)
C2 C7 C6 121.2(2)
C2 C7 C8 108.3(2)
C6 C7 C8 130.6(2)
N1 C9 C10 113.2(2)
N3 C34 C29 122.4(2)
N3 C34 C33 118.8(3)
C29 C34 C33 118.8(3)
C12 C11 C16 118.2(2)
C12 C11 C10 121.1(2)
C16 C11 C10 120.6(2)
N2 C25 C20 123.5(3)
N2 C25 C24 118.1(3)
C20 C25 C24 118.4(3)
C28 C29 C34 118.8(3)
C28 C29 C30 122.8(3)
C34 C29 C30 118.3(3)
C11 C16 C15 120.6(2)
C14 C15 C16 120.5(2)
C26 N3 C34 116.5(3)
C21 C20 C25 118.6(4)
C21 C20 C19 124.1(4)
C25 C20 C19 117.3(4)
C4 C5 C6 121.6(2)
C27 C28 C29 118.8(3)
C5 C4 C3 121.7(2)
C4 C3 C2 116.9(3)
C28 C27 C26 119.2(3)
C7 C6 C5 117.0(3)
C23 C24 C25 119.5(3)
C32 C33 C34 119.8(3)
N3 C26 C27 124.2(3)
C31 C30 C29 119.9(3)
C22 C21 C20 120.7(4)
C22 C23 C24 121.4(5)
C18 C19 C20 118.7(4)
C30 C31 C32 121.5(4)
N2 C17 C18 125.3(4)
C33 C32 C31 121.7(4)
C19 C18 C17 118.2(4)
C23 C22 C21 121.4(5)
C8 N1 C1 111.76(19)
C8 N1 C9 124.0(2)
C1 N1 C9 124.2(2)

loop_
_geom_bond_atom_site_label_1
_geom_bond_atom_site_label_2
_geom_bond_distance
C2 C7 1.378(3)
C2 C3 1.388(3)
C2 C1 1.480(3)
C1 O1 1.207(3)
C1 N1 1.398(3)
C12 C11 1.385(4)
C12 C13 1.398(3)
C13 O3 1.371(3)
C13 C14 1.377(3)
C14 O4 1.374(3)
C14 C15 1.388(3)
N2 C17 1.305(5)
N2 C25 1.353(4)
C8 O2 1.214(3)
C8 N1 1.391(3)
C8 C7 1.487(3)
C10 C9 1.503(4)
C10 C11 1.510(3)
C7 C6 1.386(3)
C9 N1 1.468(3)
C34 N3 1.345(4)
C34 C29 1.413(4)
C34 C33 1.420(4)
C11 C16 1.387(4)
C25 C20 1.406(4)
C25 C24 1.419(5)
C29 C28 1.398(4)
C29 C30 1.419(4)
C16 C15 1.392(3)
N3 C26 1.341(4)
C20 C21 1.406(6)
C20 C19 1.423(6)
C5 C4 1.370(4)
C5 C6 1.391(4)
C28 C27 1.344(4)
C4 C3 1.383(4)
C27 C26 1.400(5)
C24 C23 1.368(5)
C33 C32 1.344(5)
C30 C31 1.353(5)
C21 C22 1.347(7)
C23 C22 1.340(7)
C19 C18 1.379(7)
C31 C32 1.358(6)
C17 C18 1.398(6)

loop_
_cod_related_entry_id
_cod_related_entry_database
_cod_related_entry_code
1 ChemSpider 30661284
